data_4074890
loop_
_publ_author_name
'Garrett, Andrew D.'
'Vogeley, Neil J.'
'Varner, James R.'
'White, Peter S.'
'Templeton, Joseph L.'

_publ_section_title
;
 Reactivity Relationships between Chiral Cyclic Amido and Imine
 Tungsten(II) Complexes
;
_journal_issue 7
_journal_name_full Organometallics
_journal_page_first 1728
_journal_paper_doi 10.1021/om0509746
_journal_volume 25
_journal_year 2006
_chemical_formula_moiety 'C29 H38 B N7 O W '
_chemical_formula_sum 'C29 H38 B N7 O W'
_chemical_formula_weight 695.32
_chemical_name_systematic ?
_space_group_IT_number 61
_symmetry_cell_setting orthorhombic
_symmetry_space_group_name_Hall '-P 2ac 2ab'
_symmetry_space_group_name_H-M 'P b c a'
_cell_angle_alpha 90.0
_cell_angle_beta 90.0
_cell_angle_gamma 90.0
_cell_formula_units_Z 8
_cell_length_a 16.0892(3)
_cell_length_b 18.4560(4)
_cell_length_c 20.1698(4)
_cell_measurement_reflns_used 6902
_cell_measurement_temperature 173
_cell_measurement_theta_max 30.00
_cell_measurement_theta_min 2.50
_cell_volume 5989.3(2)
_computing_cell_refinement 'Bruker SAINT'
_computing_data_collection 'Bruker SMART'
_computing_data_reduction 'Bruker SAINT/NRCVAX DATRD2'
_computing_molecular_graphics NRCVAX
_computing_publication_material 'NRCVAX TABLES Jan 94 Version'
_computing_structure_refinement 'NRCVAX LSTSQ'
_computing_structure_solution 'NRCVAX SOLVER'
_diffrn_ambient_temperature 173
_diffrn_measurement_device 'Bruker SMART 1K'
_diffrn_measurement_method 'Omega and Phi scans'
_diffrn_radiation_monochromator graphite
_diffrn_radiation_source 'xray tube'
_diffrn_radiation_type 'Molybdenum K\a'
_diffrn_radiation_wavelength 0.71073
_diffrn_reflns_av_R_equivalents 0.044
_diffrn_reflns_limit_h_max 22
_diffrn_reflns_limit_h_min 0
_diffrn_reflns_limit_k_max 25
_diffrn_reflns_limit_k_min 0
_diffrn_reflns_limit_l_max 28
_diffrn_reflns_limit_l_min 0
_diffrn_reflns_number 136549
_diffrn_reflns_theta_max 30.0
_diffrn_reflns_theta_min 0.00
_exptl_absorpt_coefficient_mu 3.90
_exptl_absorpt_correction_T_max 0.930
_exptl_absorpt_correction_T_min 0.514
_exptl_absorpt_correction_type empirical
_exptl_absorpt_process_details Sadabs
_exptl_crystal_colour purple
_exptl_crystal_density_diffrn 1.542
_exptl_crystal_description plate
_exptl_crystal_F_000 2780.99
_exptl_crystal_size_max 0.30
_exptl_crystal_size_mid 0.15
_exptl_crystal_size_min 0.02
_refine_diff_density_max 1.86
_refine_diff_density_min -0.85
_refine_ls_goodness_of_fit_obs 1.55
_refine_ls_hydrogen_treatment constr
_refine_ls_matrix_type full
_refine_ls_number_parameters 352
_refine_ls_number_reflns 6073
_refine_ls_R_factor_all 0.051
_refine_ls_R_factor_obs 0.027
_refine_ls_shift/esd_max 0.001
_refine_ls_structure_factor_coef F
_refine_ls_weighting_details 1/(\s^2^(F)+0.0000F^2^)
_refine_ls_weighting_scheme calc
_refine_ls_wR_factor_all 0.026
_refine_ls_wR_factor_obs 0.024
_reflns_number_observed 6075
_reflns_number_total 8724
_reflns_observed_criterion 'Inet > 2.5\s(Inet)'
_cod_data_source_file om0509746si20051111_040254.cif
_cod_data_source_block c03113
_cod_depositor_comments
;
The following automatic conversions were performed:

'_symmetry_cell_setting' value 'Orthorhombic' changed to
'orthorhombic' according to
/home/saulius/struct/CIF-dictionaries/cif_core.dic dictionary named
'cif_core.dic' version 2.4.1 from 2010-06-29.

Automatic conversion script
Id: cif_fix_values 1715 2011-07-08 13:25:40Z adriana 
;
_cod_original_cell_volume 5989.27(21)
_cod_original_formula_sum 'C29 H38 B N7 O W '
_cod_database_code 4074890

loop_
_symmetry_equiv_pos_as_xyz
x,y,z
-x,-y,-z
1/2-x,1/2+y,z
1/2+x,1/2-y,-z
x,1/2-y,1/2+z
-x,1/2+y,1/2-z
1/2-x,-y,1/2+z
1/2+x,y,1/2-z

loop_
_atom_site_aniso_label
_atom_site_aniso_U_11
_atom_site_aniso_U_22
_atom_site_aniso_U_33
_atom_site_aniso_U_12
_atom_site_aniso_U_13
_atom_site_aniso_U_23
_atom_site_aniso_type_symbol
W1 0.01755(6) 0.01650(5) 0.01821(6) 0.00058(5) 0.00093(5) -0.00077(5) W
C1 0.0440(21) 0.0296(17) 0.0240(16) -0.0001(15) 0.0026(14) 0.0039(14) C
C2 0.0277(17) 0.0193(14) 0.0223(14) 0.0013(13) -0.0046(13) -0.0015(11) C
C3 0.0209(15) 0.0176(14) 0.0219(15) 0.0001(12) -0.0053(12) -0.0007(11) C
C4 0.0186(14) 0.0187(13) 0.0351(17) -0.0038(11) 0.0012(14) -0.0014(13) C
C5 0.0287(18) 0.0261(17) 0.0420(19) 0.0026(14) -0.0013(16) 0.0048(15) C
C6 0.0330(20) 0.0262(18) 0.068(3) 0.0056(15) -0.0020(18) 0.0114(17) C
C7 0.0309(21) 0.0241(17) 0.081(3) 0.0044(15) 0.0109(20) -0.0076(19) C
C8 0.0329(19) 0.0310(18) 0.0535(22) -0.0025(16) 0.0083(18) -0.0185(16) C
C9 0.0248(17) 0.0282(17) 0.0336(18) -0.0013(13) 0.0006(14) -0.0052(14) C
N10 0.0252(14) 0.0201(12) 0.0197(13) -0.0036(11) 0.0018(10) -0.0016(10) N
C11 0.0362(19) 0.0245(17) 0.0349(19) -0.0064(14) 0.0042(15) -0.0047(13) C
C12 0.067(3) 0.0430(21) 0.0376(21) -0.0264(20) -0.0019(19) -0.0065(17) C
C13 0.071(3) 0.0424(21) 0.0374(21) -0.0225(20) 0.0098(20) -0.0174(17) C
C14 0.0388(20) 0.0307(17) 0.0205(16) -0.0026(15) 0.0009(15) -0.0035(13) C
C15 0.0224(15) 0.0192(14) 0.0299(15) 0.0013(13) 0.0017(13) -0.0017(14) C
O16 0.0308(12) 0.0400(13) 0.0379(13) 0.0027(11) 0.0143(11) 0.0042(11) O
B20 0.0251(20) 0.0316(18) 0.0171(16) 0.0018(14) -0.0033(14) 0.0000(13) B
N21 0.0203(12) 0.0202(13) 0.0206(12) 0.0008(10) 0.0001(10) -0.0038(10) N
N22 0.0228(13) 0.0264(13) 0.0190(13) 0.0003(10) 0.0004(11) 0.0002(10) N
C23 0.0247(17) 0.0321(17) 0.0272(15) -0.0015(14) 0.0061(14) 0.0016(13) C
C24 0.0186(15) 0.0309(18) 0.0390(19) 0.0005(13) 0.0094(14) 0.0001(14) C
C25 0.0198(14) 0.0195(14) 0.0294(15) -0.0007(13) 0.0017(12) -0.0031(13) C
C26 0.0375(21) 0.0631(24) 0.0269(18) 0.0030(18) 0.0106(16) 0.0054(17) C
C27 0.0193(15) 0.0349(17) 0.0358(18) 0.0015(14) -0.0052(13) -0.0037(15) C
N31 0.0188(13) 0.0202(13) 0.0256(13) 0.0014(10) -0.0022(11) -0.0004(10) N
N32 0.0199(13) 0.0250(13) 0.0233(13) 0.0025(11) -0.0025(11) -0.0022(11) N
C33 0.0256(17) 0.0276(17) 0.0308(17) 0.0063(13) -0.0063(13) -0.0099(14) C
C34 0.0322(19) 0.0259(17) 0.0384(19) -0.0019(14) -0.0105(16) -0.0073(14) C
C35 0.0250(16) 0.0208(15) 0.0355(17) -0.0015(14) -0.0053(13) 0.0022(14) C
C36 0.0451(23) 0.0434(22) 0.0347(20) -0.0003(17) -0.0081(17) -0.0132(16) C
C37 0.0498(23) 0.0317(18) 0.0404(21) -0.0169(16) -0.0061(17) 0.0047(15) C
N41 0.0209(13) 0.0200(13) 0.0248(14) 0.0014(10) 0.0011(11) 0.0005(10) N
N42 0.0217(13) 0.0220(13) 0.0241(13) 0.0017(11) -0.0021(11) 0.0035(11) N
C43 0.0233(16) 0.0238(18) 0.0344(18) -0.0019(13) -0.0064(14) 0.0092(13) C
C44 0.0255(17) 0.0242(16) 0.0454(20) 0.0065(14) -0.0038(16) 0.0046(15) C
C45 0.0201(15) 0.0202(16) 0.0372(18) 0.0011(12) 0.0025(14) -0.0020(13) C
C46 0.0440(22) 0.0407(21) 0.0386(20) 0.0027(18) -0.0113(17) 0.0158(17) C
C47 0.0389(21) 0.0256(17) 0.0439(20) 0.0090(16) 0.0075(17) -0.0022(15) C

loop_
_atom_site_label
_atom_site_fract_x
_atom_site_fract_y
_atom_site_fract_z
_atom_site_U_iso_or_equiv
_atom_site_thermal_displace_type
_atom_site_type_symbol
W1 0.836585(7) 0.937884(5) 0.852916(5) 0.01742(5) Uani W
C1 0.81510(20) 0.80821(17) 0.97786(14) 0.0325(17) Uani C
C2 0.84579(19) 0.84925(15) 0.91829(14) 0.0231(14) Uani C
C3 0.90034(18) 0.84236(14) 0.87216(14) 0.0201(13) Uani C
C4 0.95447(17) 0.78352(15) 0.84910(15) 0.0241(14) Uani C
C5 0.99326(20) 0.73741(16) 0.89426(16) 0.0323(17) Uani C
C6 1.03439(21) 0.67592(18) 0.87268(20) 0.0425(21) Uani C
C7 1.03753(22) 0.65916(18) 0.80631(22) 0.0452(22) Uani C
C8 1.00137(21) 0.70512(17) 0.76055(17) 0.0391(19) Uani C
C9 0.96055(19) 0.76750(16) 0.78160(15) 0.0288(15) Uani C
N10 0.89429(15) 1.01886(12) 0.89998(11) 0.0217(12) Uani N
C11 0.94252(21) 1.07801(16) 0.86866(16) 0.0319(17) Uani C
C12 0.9767(3) 1.12371(19) 0.92355(17) 0.0490(22) Uani C
C13 0.9160(3) 1.11660(20) 0.97855(18) 0.0502(22) Uani C
C14 0.88165(21) 1.03970(16) 0.97045(15) 0.0300(17) Uani C
C15 0.74671(18) 0.93677(16) 0.91705(14) 0.0238(14) Uani C
O16 0.69372(14) 0.93357(12) 0.95694(11) 0.0362(12) Uani O
B20 0.82359(22) 0.95860(19) 0.68818(16) 0.0246(17) Uani B
N21 0.93579(15) 0.95030(12) 0.77317(11) 0.0204(12) Uani N
N22 0.91525(15) 0.95744(12) 0.70726(11) 0.0227(13) Uani N
C23 0.98531(20) 0.95587(16) 0.66929(15) 0.0280(15) Uani C
C24 1.05190(19) 0.94809(16) 0.71162(16) 0.0295(17) Uani C
C25 1.01938(18) 0.94468(15) 0.77549(14) 0.0229(14) Uani C
C26 0.98265(22) 0.96102(20) 0.59474(16) 0.0425(20) Uani C
C27 1.06645(19) 0.93553(17) 0.83873(15) 0.0300(16) Uani C
N31 0.76660(15) 0.87387(13) 0.77573(12) 0.0215(12) Uani N
N32 0.78231(15) 0.88709(13) 0.70956(11) 0.0227(12) Uani N
C33 0.74869(19) 0.83405(17) 0.67150(16) 0.0280(15) Uani C
C34 0.71010(21) 0.78594(16) 0.71335(16) 0.0321(17) Uani C
C35 0.72129(19) 0.81205(16) 0.77752(15) 0.0271(15) Uani C
C36 0.75471(22) 0.83317(19) 0.59787(17) 0.0411(19) Uani C
C37 0.68919(24) 0.78036(18) 0.84001(17) 0.0406(19) Uani C
N41 0.77192(15) 1.02137(13) 0.79241(11) 0.0219(12) Uani N
N42 0.77899(15) 1.02126(13) 0.72416(12) 0.0226(12) Uani N
C43 0.73705(19) 1.07876(16) 0.69924(16) 0.0272(15) Uani C
C44 0.70229(20) 1.11565(16) 0.75124(17) 0.0317(17) Uani C
C45 0.72472(19) 1.07906(15) 0.80845(16) 0.0258(16) Uani C
C46 0.73242(23) 1.09510(20) 0.62655(17) 0.0411(19) Uani C
C47 0.70024(22) 1.09783(17) 0.87749(17) 0.0361(18) Uani C
H1a 0.825 0.756 0.972 0.0474 Uiso H
H1b 0.755 0.817 0.984 0.0474 Uiso H
H1c 0.845 0.825 1.017 0.0474 Uiso H
H5 0.992 0.749 0.940 0.0384 Uiso H
H6 1.060 0.645 0.904 0.0495 Uiso H
H7 1.065 0.616 0.792 0.0531 Uiso H
H8 1.005 0.694 0.715 0.0486 Uiso H
H9 0.936 0.799 0.750 0.0330 Uiso H
H11a 0.906 1.108 0.840 0.0394 Uiso H
H11b 0.988 1.057 0.842 0.0394 Uiso H
H12a 1.032 1.105 0.937 0.0593 Uiso H
H12b 0.983 1.175 0.910 0.0593 Uiso H
H13a 0.871 1.153 0.975 0.0619 Uiso H
H13b 0.943 1.121 1.022 0.0619 Uiso H
H14a 0.911 1.005 1.000 0.0347 Uiso H
H14b 0.822 1.038 0.982 0.0347 Uiso H
H20 0.818 0.964 0.641 0.0346 Uiso H
H24 1.109 0.945 0.699 0.0336 Uiso H
H26a 1.040 0.961 0.577 0.0633 Uiso H
H26b 0.954 1.006 0.582 0.0633 Uiso H
H26c 0.952 0.919 0.576 0.0633 Uiso H
H27a 1.028 0.942 0.876 0.0426 Uiso H
H27b 1.111 0.972 0.842 0.0426 Uiso H
H27c 1.091 0.887 0.841 0.0426 Uiso H
H34 0.681 0.743 0.701 0.0394 Uiso H
H36a 0.727 0.791 0.581 0.0511 Uiso H
H36b 0.729 0.876 0.580 0.0511 Uiso H
H36c 0.812 0.832 0.585 0.0511 Uiso H
H37a 0.735 0.757 0.864 0.0639 Uiso H
H37b 0.646 0.744 0.831 0.0639 Uiso H
H37c 0.665 0.819 0.867 0.0639 Uiso H
H44 0.669 1.158 0.749 0.0380 Uiso H
H46a 0.788 1.108 0.610 0.0685 Uiso H
H46b 0.695 1.136 0.620 0.0685 Uiso H
H46c 0.712 1.053 0.602 0.0685 Uiso H
H47a 0.662 1.061 0.895 0.0467 Uiso H
H47b 0.673 1.145 0.879 0.0467 Uiso H
H47c 0.751 1.099 0.905 0.0467 Uiso H

loop_
_atom_type_symbol
_atom_type_scat_dispersion_real
_atom_type_scat_dispersion_imag
_atom_type_scat_source
C 0.003 0.002 'International Tables Vol. IV Table 2.2B'
H 0.000 0.000 'International Tables Vol. IV Table 2.2B'
B 0.001 0.001 'International Tables Vol. IV Table 2.2B'
N 0.006 0.003 'International Tables Vol. IV Table 2.2B'
O 0.011 0.006 'International Tables Vol. IV Table 2.2B'
W -0.849 6.872 'International Tables Vol. IV Table 2.2B'

loop_
_geom_angle_atom_site_label_1
_geom_angle_atom_site_label_2
_geom_angle_atom_site_label_3
_geom_angle
C(2) W(1) C(3) 35.79(11)
C(2) W(1) N(10) 104.51(10)
C(2) W(1) C(15) 68.08(12)
C(2) W(1) N(21) 118.10(10)
C(2) W(1) N(31) 93.46(10)
C(2) W(1) N(41) 156.13(10)
C(3) W(1) N(10) 108.46(10)
C(3) W(1) C(15) 103.56(12)
C(3) W(1) N(21) 82.60(10)
C(3) W(1) N(31) 86.03(9)
C(3) W(1) N(41) 157.22(10)
N(10) W(1) C(15) 92.14(11)
N(10) W(1) N(21) 86.25(9)
N(10) W(1) N(31) 162.02(9)
N(10) W(1) N(41) 87.70(9)
C(15) W(1) N(21) 173.82(10)
C(15) W(1) N(31) 94.74(11)
C(15) W(1) N(41) 91.41(11)
N(21) W(1) N(31) 85.13(8)
N(21) W(1) N(41) 82.57(8)
N(31) W(1) N(41) 75.56(8)
W(1) C(2) C(1) 150.27(22)
W(1) C(2) C(3) 70.84(17)
C(1) C(2) C(3) 138.8(3)
W(1) C(3) C(2) 73.38(17)
W(1) C(3) C(4) 149.56(22)
C(2) C(3) C(4) 135.1(3)
C(3) C(4) C(5) 120.7(3)
C(3) C(4) C(9) 120.5(3)
C(5) C(4) C(9) 118.5(3)
C(4) C(5) C(6) 120.6(3)
C(5) C(6) C(7) 120.6(3)
C(6) C(7) C(8) 119.8(3)
C(7) C(8) C(9) 120.2(3)
C(4) C(9) C(8) 120.4(3)
W(1) N(10) C(11) 126.29(18)
W(1) N(10) C(14) 125.73(18)
C(11) N(10) C(14) 106.79(22)
N(10) C(11) C(12) 107.0(3)
C(11) C(12) C(13) 105.2(3)
C(12) C(13) C(14) 103.9(3)
N(10) C(14) C(13) 106.99(25)
W(1) C(15) O(16) 177.3(3)
N(22) B(20) N(32) 109.56(24)
N(22) B(20) N(42) 109.99(24)
N(32) B(20) N(42) 108.09(24)
W(1) N(21) N(22) 121.57(17)
W(1) N(21) C(25) 131.77(19)
N(22) N(21) C(25) 106.27(22)
B(20) N(22) N(21) 118.53(23)
B(20) N(22) C(23) 131.19(25)
N(21) N(22) C(23) 110.01(24)
N(22) C(23) C(24) 107.3(3)
N(22) C(23) C(26) 122.4(3)
C(24) C(23) C(26) 130.3(3)
C(23) C(24) C(25) 106.6(3)
N(21) C(25) C(24) 109.8(3)
N(21) C(25) C(27) 122.9(3)
C(24) C(25) C(27) 127.2(3)
W(1) N(31) N(32) 118.91(17)
W(1) N(31) C(35) 133.76(20)
N(32) N(31) C(35) 105.85(23)
B(20) N(32) N(31) 120.10(22)
B(20) N(32) C(33) 129.2(3)
N(31) N(32) C(33) 110.28(24)
N(32) C(33) C(34) 107.4(3)
N(32) C(33) C(36) 123.1(3)
C(34) C(33) C(36) 129.5(3)
C(33) C(34) C(35) 106.8(3)
N(31) C(35) C(34) 109.7(3)
N(31) C(35) C(37) 122.8(3)
C(34) C(35) C(37) 127.5(3)
W(1) N(41) N(42) 120.48(17)
W(1) N(41) C(45) 132.80(20)
N(42) N(41) C(45) 106.68(23)
B(20) N(42) N(41) 120.55(22)
B(20) N(42) C(43) 130.15(25)
N(41) N(42) C(43) 109.13(24)
N(42) C(43) C(44) 108.0(3)
N(42) C(43) C(46) 123.1(3)
C(44) C(43) C(46) 128.9(3)
C(43) C(44) C(45) 106.8(3)
N(41) C(45) C(44) 109.4(3)
N(41) C(45) C(47) 123.9(3)
C(44) C(45) C(47) 126.7(3)

loop_
_geom_bond_atom_site_label_1
_geom_bond_atom_site_label_2
_geom_bond_distance
W(1) C(2) 2.106(3)
W(1) C(3) 2.076(3)
W(1) N(10) 1.9992(22)
W(1) C(15) 1.940(3)
W(1) N(21) 2.2776(23)
W(1) N(31) 2.2555(23)
W(1) N(41) 2.2240(23)
C(1) C(2) 1.504(4)
C(2) C(3) 1.285(4)
C(3) C(4) 1.468(4)
C(4) C(5) 1.394(4)
C(4) C(9) 1.397(4)
C(5) C(6) 1.384(5)
C(6) C(7) 1.375(6)
C(7) C(8) 1.382(5)
C(8) C(9) 1.392(4)
N(10) C(11) 1.481(4)
N(10) C(14) 1.486(4)
C(11) C(12) 1.496(5)
C(12) C(13) 1.483(5)
C(13) C(14) 1.532(5)
C(15) O(16) 1.174(4)
B(20) N(22) 1.524(4)
B(20) N(32) 1.539(4)
B(20) N(42) 1.542(4)
N(21) N(22) 1.376(3)
N(21) C(25) 1.350(4)
N(22) C(23) 1.363(4)
C(23) C(24) 1.378(5)
C(23) C(26) 1.507(4)
C(24) C(25) 1.392(4)
C(25) C(27) 1.493(4)
N(31) N(32) 1.380(3)
N(31) C(35) 1.354(4)
N(32) C(33) 1.356(4)
C(33) C(34) 1.373(5)
C(33) C(36) 1.488(5)
C(34) C(35) 1.393(4)
C(35) C(37) 1.483(5)
N(41) N(42) 1.381(3)
N(41) C(45) 1.347(4)
N(42) C(43) 1.354(4)
C(43) C(44) 1.370(5)
C(43) C(46) 1.499(5)
C(44) C(45) 1.385(4)
C(45) C(47) 1.488(5)
